data_7224295
loop_
_publ_author_name
'Arumugam, Vignesh'
'Kaminsky, Werner'
'Nallasamy, Dharmaraj'

_publ_section_title
;
 Pd(ii) pincer type complex catalyzed tandem C--H and N--H activation of
 acetanilide in aqueous media: a concise access to functionalized
 carbazoles in a single step
;
_journal_issue 11
_journal_name_full 'Green Chem.'
_journal_page_first 3295
_journal_paper_doi 10.1039/C5GC02937F
_journal_volume 18
_journal_year 2016
_chemical_absolute_configuration ad
_chemical_formula_moiety 'C17 H12 Cl N3 O2 Pd'
_chemical_formula_sum 'C17 H12 Cl N3 O2 Pd'
_chemical_formula_weight 432.15
_chemical_name_common pdsnah
_chemical_name_systematic
;
 pdsnah
;
_space_group_IT_number 33
_symmetry_cell_setting orthorhombic
_symmetry_Int_Tables_number 33
_symmetry_space_group_name_Hall 'P 2c -2n'
_symmetry_space_group_name_H-M 'P n a 21'
_atom_sites_solution_hydrogens geom
_atom_sites_solution_primary direct
_atom_sites_solution_secondary difmap
_audit_conform_dict_location ftp://ftp.iucr.org/pub/cif_core.dic
_audit_conform_dict_name cif_core.dic
_audit_conform_dict_version 2.4
_audit_creation_date 2014-10-29T15:40:26-00:00
_audit_creation_method 'WinGX routine CIF_UPDATE'
_cell_angle_alpha 90
_cell_angle_beta 90
_cell_angle_gamma 90
_cell_formula_units_Z 8
_cell_length_a 18.2644(11)
_cell_length_b 9.0854(6)
_cell_length_c 19.0450(11)
_cell_measurement_reflns_used 305
_cell_measurement_temperature 296(2)
_cell_measurement_theta_max 20
_cell_measurement_theta_min 3
_cell_volume 3160.3(3)
_computing_cell_refinement 'SAINT (Bruker, 2007)'
_computing_data_collection 'APEX2 (Bruker, 2007)'
_computing_data_reduction 'SAINT (Bruker, 2007)'
_computing_molecular_graphics 'ORTEP-3 for Windows (Farrugia, 1997)'
_computing_publication_material 'SHELXL-97 (Sheldrick, 1997)'
_computing_structure_refinement 'SHELXL-97 (Sheldrick, 2008)'
_computing_structure_solution 'SHELXS97 (Sheldrick, 1997)'
_diffrn_ambient_temperature 296(2)
_diffrn_measured_fraction_theta_full 1
_diffrn_measured_fraction_theta_max 0.995
_diffrn_measurement_device_type 'Bruker APEXII CCD area-detector'
_diffrn_measurement_method '\f and \w scans'
_diffrn_radiation_monochromator graphite
_diffrn_radiation_type MoK\a
_diffrn_radiation_wavelength 0.71073
_diffrn_reflns_av_R_equivalents 0.0638
_diffrn_reflns_av_unetI/netI 0.0297
_diffrn_reflns_limit_h_max 24
_diffrn_reflns_limit_h_min -24
_diffrn_reflns_limit_k_max 12
_diffrn_reflns_limit_k_min -12
_diffrn_reflns_limit_l_max 25
_diffrn_reflns_limit_l_min -25
_diffrn_reflns_number 122932
_diffrn_reflns_theta_full 25
_diffrn_reflns_theta_max 28.38
_diffrn_reflns_theta_min 2.14
_diffrn_source 'fine-focus sealed tube'
_exptl_absorpt_coefficient_mu 1.358
_exptl_absorpt_correction_T_max 0.9604
_exptl_absorpt_correction_T_min 0.55
_exptl_absorpt_correction_type multi-scan
_exptl_absorpt_process_details '(SADABS; Bruker, 2007)'
_exptl_crystal_colour orange
_exptl_crystal_density_diffrn 1.817
_exptl_crystal_density_method 'not measured'
_exptl_crystal_description needle
_exptl_crystal_F_000 1712
_exptl_crystal_size_max 0.5
_exptl_crystal_size_mid 0.05
_exptl_crystal_size_min 0.03
_refine_diff_density_max 0.591
_refine_diff_density_min -0.916
_refine_diff_density_rms 0.082
_refine_ls_abs_structure_details 'Flack H D (1983), Acta Cryst. A39, 876-881'
_refine_ls_abs_structure_Flack 0.495(19)
_refine_ls_extinction_coef 0.00010(3)
_refine_ls_extinction_expression Fc^*^=kFc[1+0.001xFc^2^\l^3^/sin(2\q)]^-1/4^
_refine_ls_extinction_method SHELXL
_refine_ls_goodness_of_fit_ref 1.024
_refine_ls_hydrogen_treatment constr
_refine_ls_matrix_type full
_refine_ls_number_parameters 435
_refine_ls_number_reflns 7874
_refine_ls_number_restraints 4
_refine_ls_restrained_S_all 1.024
_refine_ls_R_factor_all 0.0322
_refine_ls_R_factor_gt 0.0271
_refine_ls_shift/su_max 0.001
_refine_ls_shift/su_mean 0
_refine_ls_structure_factor_coef Fsqd
_refine_ls_weighting_details 'calc w=1/[\s^2^(Fo^2^)+(0.0265P)^2^+3.0799P] where P=(Fo^2^+2Fc^2^)/3'
_refine_ls_weighting_scheme calc
_refine_ls_wR_factor_gt 0.0575
_refine_ls_wR_factor_ref 0.0595
_reflns_number_gt 7264
_reflns_number_total 7874
_reflns_threshold_expression >2\s(I)
_cod_data_source_file c5gc02937f3.cif
_cod_data_source_block pdsnah_0ma
_cod_depositor_comments 'Adding full bibliography for 7224294--7224295.cif.'
_cod_database_code 7224295

loop_
_symmetry_equiv_pos_as_xyz
'x, y, z'
'-x, -y, z+1/2'
'-x+1/2, y+1/2, z+1/2'
'x+1/2, -y+1/2, z'

loop_
_atom_site_label
_atom_site_type_symbol
_atom_site_fract_x
_atom_site_fract_y
_atom_site_fract_z
_atom_site_U_iso_or_equiv
_atom_site_adp_type
_atom_site_occupancy
_atom_site_symmetry_multiplicity
_atom_site_calc_flag
_atom_site_refinement_flags
C1 C 0.34998(18) 1.1632(4) 0.36459(19) 0.0243(7) Uani 1 1 d .
H1 H 0.3939 1.2138 0.3591 0.029 Uiso 1 1 calc R
C2 C 0.3046(2) 1.1775(4) 0.42037(19) 0.0278(7) Uani 1 1 d U
H2 H 0.312 1.24 0.4584 0.033 Uiso 1 1 calc R
C3 C 0.24206(18) 1.0784(4) 0.41111(18) 0.0221(7) Uani 1 1 d U
H3 H 0.2028 1.0617 0.4411 0.027 Uiso 1 1 calc R
C4 C 0.25672(16) 1.0147(4) 0.34474(16) 0.0176(6) Uani 1 1 d U
C5 C 0.21600(17) 0.9085(4) 0.30323(16) 0.0174(6) Uani 1 1 d .
C6 C 0.07361(19) 0.4880(4) 0.13720(17) 0.0233(7) Uani 1 1 d .
H6 H 0.11 0.4719 0.104 0.028 Uiso 1 1 calc R
C7 C 0.0087(2) 0.4104(4) 0.13245(18) 0.0270(8) Uani 1 1 d .
H7 H 0.0024 0.339 0.098 0.032 Uiso 1 1 calc R
C8 C -0.0465(2) 0.4405(4) 0.17973(17) 0.0266(8) Uani 1 1 d .
H8 H -0.0912 0.3919 0.1764 0.032 Uiso 1 1 calc R
C9 C -0.03514(19) 0.5430(4) 0.23196(18) 0.0241(7) Uani 1 1 d .
H9 H -0.0726 0.5659 0.2632 0.029 Uiso 1 1 calc R
C10 C 0.03228(17) 0.6116(4) 0.23774(16) 0.0185(6) Uani 1 1 d .
C11 C 0.05310(17) 0.7166(4) 0.29385(17) 0.0168(6) Uani 1 1 d .
C12 C 0.00447(17) 0.7582(4) 0.35312(16) 0.0182(7) Uani 1 1 d .
C13 C -0.00201(17) 0.9046(4) 0.37244(17) 0.0192(6) Uani 1 1 d .
H13 H 0.0243 0.9764 0.3485 0.023 Uiso 1 1 calc R
C14 C -0.04750(18) 0.9440(4) 0.42733(17) 0.0253(7) Uani 1 1 d .
H14 H -0.0519 1.0425 0.44 0.03 Uiso 1 1 calc R
C15 C -0.08694(19) 0.8370(4) 0.46389(18) 0.0265(8) Uani 1 1 d .
H15 H -0.1176 0.8642 0.5007 0.032 Uiso 1 1 calc R
C16 C -0.08036(19) 0.6914(4) 0.44532(18) 0.0258(8) Uani 1 1 d .
H16 H -0.1065 0.6201 0.4697 0.031 Uiso 1 1 calc R
C17 C -0.03450(17) 0.6502(4) 0.38996(16) 0.0213(7) Uani 1 1 d .
H17 H -0.0299 0.5515 0.3777 0.026 Uiso 1 1 calc R
C18 C -0.0725(2) -0.1904(4) 0.1055(2) 0.0324(9) Uani 1 1 d .
H18 H -0.1199 -0.2277 0.1072 0.039 Uiso 1 1 calc R
C19 C -0.0217(2) -0.2337(4) 0.0590(2) 0.0286(8) Uani 1 1 d .
H19 H -0.0276 -0.3035 0.0237 0.034 Uiso 1 1 calc R
C20 C 0.04339(18) -0.1519(4) 0.07434(16) 0.0210(7) Uani 1 1 d .
H20 H 0.0881 -0.1576 0.0512 0.025 Uiso 1 1 calc R
C21 C 0.02622(16) -0.0640(3) 0.12978(16) 0.0174(6) Uani 1 1 d .
C22 C 0.06884(17) 0.0437(4) 0.16869(16) 0.0170(6) Uani 1 1 d .
C23 C 0.22270(18) 0.4575(4) 0.32699(17) 0.0226(7) Uani 1 1 d .
H23 H 0.1888 0.472 0.3627 0.027 Uiso 1 1 calc R
C24 C 0.2871(2) 0.5378(4) 0.32766(19) 0.0281(8) Uani 1 1 d .
H24 H 0.2958 0.6069 0.3627 0.034 Uiso 1 1 calc R
C25 C 0.33836(18) 0.5140(4) 0.27547(18) 0.0261(7) Uani 1 1 d .
H25 H 0.3823 0.5657 0.2753 0.031 Uiso 1 1 calc R
C26 C 0.32326(19) 0.4117(4) 0.22334(18) 0.0233(7) Uani 1 1 d .
H26 H 0.3578 0.3926 0.1886 0.028 Uiso 1 1 calc R
C27 C 0.25678(17) 0.3378(4) 0.22293(15) 0.0173(6) Uani 1 1 d .
C28 C 0.23302(17) 0.2311(3) 0.16889(17) 0.0157(6) Uani 1 1 d .
C29 C 0.27697(17) 0.1914(4) 0.10643(16) 0.0180(6) Uani 1 1 d .
C30 C 0.28356(16) 0.0432(4) 0.08688(17) 0.0186(6) Uani 1 1 d .
H30 H 0.2599 -0.0295 0.1127 0.022 Uiso 1 1 calc R
C31 C 0.32549(17) 0.0053(4) 0.02875(17) 0.0222(7) Uani 1 1 d .
H31 H 0.3297 -0.0929 0.0157 0.027 Uiso 1 1 calc R
C32 C 0.36103(18) 0.1129(4) -0.00977(17) 0.0241(8) Uani 1 1 d .
H32 H 0.3899 0.0865 -0.048 0.029 Uiso 1 1 calc R
C33 C 0.3537(2) 0.2596(4) 0.00836(19) 0.0261(8) Uani 1 1 d .
H33 H 0.3772 0.3314 -0.0182 0.031 Uiso 1 1 calc R
C34 C 0.31174(18) 0.3009(4) 0.06572(18) 0.0219(7) Uani 1 1 d .
H34 H 0.3065 0.3998 0.0773 0.026 Uiso 1 1 calc R
N1 N 0.15145(14) 0.8685(3) 0.33037(13) 0.0170(5) Uani 1 1 d .
N2 N 0.11855(14) 0.7711(3) 0.28516(13) 0.0151(5) Uani 1 1 d .
N3 N 0.08526(14) 0.5862(3) 0.18857(13) 0.0194(6) Uani 1 1 d .
N4 N 0.13314(13) 0.0779(3) 0.13991(13) 0.0159(5) Uani 1 1 d .
N5 N 0.16930(13) 0.1765(3) 0.18234(12) 0.0146(5) Uani 1 1 d .
N6 N 0.20782(13) 0.3600(3) 0.27660(13) 0.0180(5) Uani 1 1 d .
O1 O 0.24405(12) 0.8636(3) 0.24405(11) 0.0193(5) Uani 1 1 d .
O2 O 0.32228(12) 1.0639(3) 0.31733(12) 0.0231(5) Uani 1 1 d .
O3 O 0.04269(11) 0.0931(3) 0.22696(11) 0.0173(5) Uani 1 1 d .
O4 O -0.04694(11) -0.0872(3) 0.14912(12) 0.0204(5) Uani 1 1 d .
Cl1 Cl 0.23369(5) 0.65781(10) 0.10037(4) 0.02487(17) Uani 1 1 d .
Cl2 Cl 0.05757(4) 0.30208(10) 0.36796(4) 0.02459(17) Uani 1 1 d .
Pd1 Pd 0.172630(12) 0.71655(3) 0.202352(11) 0.01662(6) Uani 1 1 d .
Pd2 Pd 0.118268(11) 0.23502(2) 0.266698(13) 0.01575(5) Uani 1 1 d .

loop_
_atom_site_aniso_label
_atom_site_aniso_U_11
_atom_site_aniso_U_22
_atom_site_aniso_U_33
_atom_site_aniso_U_23
_atom_site_aniso_U_13
_atom_site_aniso_U_12
C1 0.0217(16) 0.0253(18) 0.0258(18) 0.0008(15) -0.0042(14) -0.0045(14)
C2 0.0295(17) 0.0266(19) 0.0272(18) -0.0004(14) -0.0051(14) -0.0079(13)
C3 0.0200(15) 0.0170(17) 0.0293(16) -0.0148(14) -0.0128(12) 0.0036(11)
C4 0.0176(15) 0.0188(16) 0.0164(13) 0.0039(11) -0.0011(11) 0.0007(11)
C5 0.0201(15) 0.0191(17) 0.0131(15) 0.0053(13) -0.0021(12) 0.0067(12)
C6 0.0342(19) 0.0180(17) 0.0178(16) -0.0006(14) -0.0072(14) 0.0049(13)
C7 0.042(2) 0.0193(18) 0.0197(17) 0.0019(14) -0.0105(15) -0.0023(15)
C8 0.0308(19) 0.0243(19) 0.0248(18) 0.0053(15) -0.0116(14) -0.0069(14)
C9 0.0278(17) 0.0265(19) 0.0181(16) 0.0017(15) -0.0067(14) -0.0026(14)
C10 0.0241(16) 0.0159(16) 0.0155(15) 0.0002(13) -0.0040(12) 0.0010(12)
C11 0.0182(15) 0.0187(17) 0.0135(14) 0.0031(12) -0.0018(11) 0.0027(12)
C12 0.0168(15) 0.0248(18) 0.0132(14) -0.0001(13) -0.0035(11) -0.0002(13)
C13 0.0204(15) 0.0245(17) 0.0128(14) 0.0000(13) -0.0032(12) -0.0007(13)
C14 0.0250(17) 0.031(2) 0.0198(17) -0.0050(15) -0.0049(13) 0.0020(14)
C15 0.0260(18) 0.039(2) 0.0147(16) -0.0025(16) 0.0011(13) 0.0011(15)
C16 0.0246(17) 0.034(2) 0.0193(17) 0.0062(15) -0.0018(13) -0.0031(14)
C17 0.0232(16) 0.0243(18) 0.0164(15) 0.0022(13) -0.0026(12) -0.0019(13)
C18 0.0239(18) 0.037(2) 0.036(2) 0.0026(18) -0.0023(15) -0.0056(15)
C19 0.038(2) 0.0254(19) 0.0223(17) -0.0017(15) -0.0102(15) -0.0033(16)
C20 0.0259(17) 0.0254(18) 0.0117(14) 0.0019(13) -0.0018(12) -0.0026(13)
C21 0.0140(14) 0.0203(17) 0.0180(16) 0.0034(13) -0.0007(12) 0.0020(12)
C22 0.0216(15) 0.0155(16) 0.0140(15) 0.0020(13) -0.0020(12) 0.0040(12)
C23 0.0310(18) 0.0219(18) 0.0150(15) -0.0028(14) -0.0028(13) 0.0023(13)
C24 0.038(2) 0.024(2) 0.0223(17) -0.0021(15) -0.0090(15) -0.0016(15)
C25 0.0283(16) 0.0291(18) 0.0209(17) 0.0030(15) -0.0086(14) -0.0081(13)
C26 0.0277(17) 0.0217(17) 0.0204(16) 0.0027(13) -0.0017(13) -0.0025(13)
C27 0.0203(15) 0.0197(16) 0.0120(14) 0.0014(12) -0.0030(11) 0.0034(12)
C28 0.0185(15) 0.0149(15) 0.0139(14) 0.0007(12) -0.0019(11) 0.0015(12)
C29 0.0174(15) 0.0215(17) 0.0150(15) 0.0018(13) -0.0001(12) 0.0012(12)
C30 0.0159(15) 0.0216(17) 0.0184(16) 0.0020(13) 0.0002(12) -0.0005(12)
C31 0.0217(16) 0.0254(18) 0.0197(16) -0.0052(14) -0.0003(13) 0.0000(13)
C32 0.0212(17) 0.035(2) 0.0165(16) -0.0054(15) 0.0048(13) -0.0033(14)
C33 0.0257(17) 0.031(2) 0.0213(18) 0.0025(15) 0.0024(14) -0.0025(15)
C34 0.0262(17) 0.0195(17) 0.0199(16) 0.0014(14) 0.0038(13) 0.0006(13)
N1 0.0172(12) 0.0230(15) 0.0109(12) -0.0024(11) -0.0036(10) 0.0000(10)
N2 0.0200(13) 0.0153(13) 0.0101(13) -0.0015(9) -0.0011(9) 0.0012(10)
N3 0.0252(14) 0.0159(14) 0.0171(15) -0.0010(11) -0.0041(10) -0.0005(10)
N4 0.0173(12) 0.0187(14) 0.0117(12) -0.0022(10) -0.0020(10) 0.0009(10)
N5 0.0187(13) 0.0135(13) 0.0117(12) 0.0001(10) -0.0023(9) 0.0013(10)
N6 0.0216(12) 0.0202(14) 0.0121(13) 0.0020(11) -0.0024(10) 0.0014(10)
O1 0.0213(11) 0.0211(12) 0.0153(11) -0.0008(9) -0.0005(8) -0.0004(9)
O2 0.0185(11) 0.0270(14) 0.0238(12) -0.0016(10) 0.0009(9) -0.0028(9)
O3 0.0189(11) 0.0204(12) 0.0127(10) -0.0003(9) 0.0010(8) -0.0004(9)
O4 0.0153(11) 0.0215(12) 0.0243(12) -0.0037(10) 0.0084(9) 0.0005(8)
Cl1 0.0302(4) 0.0260(4) 0.0184(4) -0.0054(3) 0.0040(3) 0.0035(3)
Cl2 0.0283(4) 0.0272(5) 0.0183(4) -0.0048(3) 0.0057(3) 0.0026(3)
Pd1 0.02052(11) 0.01721(11) 0.01212(10) -0.00067(11) -0.00094(9) 0.00212(9)
Pd2 0.01854(11) 0.01768(11) 0.01105(10) -0.00021(11) 0.00023(9) 0.00248(8)

loop_
_atom_type_symbol
_atom_type_description
_atom_type_scat_dispersion_real
_atom_type_scat_dispersion_imag
_atom_type_scat_source
C C 0.0033 0.0016 'International Tables Vol C Tables 4.2.6.8 and 6.1.1.4'
H H 0 0 'International Tables Vol C Tables 4.2.6.8 and 6.1.1.4'
N N 0.0061 0.0033 'International Tables Vol C Tables 4.2.6.8 and 6.1.1.4'
O O 0.0106 0.006 'International Tables Vol C Tables 4.2.6.8 and 6.1.1.4'
Cl Cl 0.1484 0.1585 'International Tables Vol C Tables 4.2.6.8 and 6.1.1.4'
Pd Pd -0.9988 1.0072 'International Tables Vol C Tables 4.2.6.8 and 6.1.1.4'

loop_
_geom_angle_atom_site_label_1
_geom_angle_atom_site_label_2
_geom_angle_atom_site_label_3
_geom_angle
C2 C1 O2 110.6(3)
C2 C1 H1 124.7
O2 C1 H1 124.7
C1 C2 C3 108.9(3)
C1 C2 H2 125.5
C3 C2 H2 125.5
C4 C3 C2 102.2(3)
C4 C3 H3 128.9
C2 C3 H3 128.9
O2 C4 C3 111.7(3)
O2 C4 C5 116.9(3)
C3 C4 C5 131.4(3)
O1 C5 N1 126.6(3)
O1 C5 C4 118.5(3)
N1 C5 C4 114.9(3)
N3 C6 C7 121.6(3)
N3 C6 H6 119.2
C7 C6 H6 119.2
C8 C7 C6 118.9(3)
C8 C7 H7 120.6
C6 C7 H7 120.6
C9 C8 C7 119.7(3)
C9 C8 H8 120.1
C7 C8 H8 120.1
C8 C9 C10 119.7(3)
C8 C9 H9 120.2
C10 C9 H9 120.2
N3 C10 C9 120.0(3)
N3 C10 C11 114.9(3)
C9 C10 C11 125.1(3)
N2 C11 C10 112.8(3)
N2 C11 C12 123.2(3)
C10 C11 C12 123.9(3)
C13 C12 C17 119.8(3)
C13 C12 C11 119.8(3)
C17 C12 C11 120.4(3)
C14 C13 C12 120.1(3)
C14 C13 H13 120
C12 C13 H13 120
C13 C14 C15 120.5(3)
C13 C14 H14 119.8
C15 C14 H14 119.8
C16 C15 C14 119.8(3)
C16 C15 H15 120.1
C14 C15 H15 120.1
C15 C16 C17 120.3(3)
C15 C16 H16 119.8
C17 C16 H16 119.8
C16 C17 C12 119.6(3)
C16 C17 H17 120.2
C12 C17 H17 120.2
O4 C18 C19 111.9(3)
O4 C18 H18 124
C19 C18 H18 124
C18 C19 C20 106.7(3)
C18 C19 H19 126.6
C20 C19 H19 126.6
C21 C20 C19 105.8(3)
C21 C20 H20 127.1
C19 C20 H20 127.1
C20 C21 O4 109.6(3)
C20 C21 C22 131.9(3)
O4 C21 C22 118.5(3)
O3 C22 N4 126.8(3)
O3 C22 C21 118.3(3)
N4 C22 C21 114.8(3)
N6 C23 C24 122.0(3)
N6 C23 H23 119
C24 C23 H23 119
C25 C24 C23 119.1(3)
C25 C24 H24 120.5
C23 C24 H24 120.5
C24 C25 C26 119.0(3)
C24 C25 H25 120.5
C26 C25 H25 120.5
C27 C26 C25 120.1(3)
C27 C26 H26 119.9
C25 C26 H26 119.9
N6 C27 C26 119.7(3)
N6 C27 C28 115.0(3)
C26 C27 C28 125.3(3)
N5 C28 C27 112.2(3)
N5 C28 C29 123.7(3)
C27 C28 C29 124.1(3)
C30 C29 C34 119.5(3)
C30 C29 C28 119.6(3)
C34 C29 C28 120.9(3)
C31 C30 C29 119.8(3)
C31 C30 H30 120.1
C29 C30 H30 120.1
C32 C31 C30 120.4(3)
C32 C31 H31 119.8
C30 C31 H31 119.8
C33 C32 C31 120.2(3)
C33 C32 H32 119.9
C31 C32 H32 119.9
C32 C33 C34 120.7(3)
C32 C33 H33 119.7
C34 C33 H33 119.7
C33 C34 C29 119.4(3)
C33 C34 H34 120.3
C29 C34 H34 120.3
C5 N1 N2 108.6(2)
C11 N2 N1 124.5(3)
C11 N2 Pd1 118.4(2)
N1 N2 Pd1 117.07(19)
C6 N3 C10 120.0(3)
C6 N3 Pd1 127.9(2)
C10 N3 Pd1 112.0(2)
C22 N4 N5 109.5(2)
C28 N5 N4 124.5(3)
C28 N5 Pd2 119.6(2)
N4 N5 Pd2 115.87(18)
C23 N6 C27 120.0(3)
C23 N6 Pd2 127.7(2)
C27 N6 Pd2 112.3(2)
C5 O1 Pd1 107.0(2)
C1 O2 C4 106.5(2)
C22 O3 Pd2 106.8(2)
C18 O4 C21 106.0(3)
N2 Pd1 N3 81.44(11)
N2 Pd1 O1 80.78(10)
N3 Pd1 O1 162.19(10)
N2 Pd1 Cl1 177.39(8)
N3 Pd1 Cl1 97.94(8)
O1 Pd1 Cl1 99.87(6)
N5 Pd2 N6 80.81(11)
N5 Pd2 O3 80.99(10)
N6 Pd2 O3 161.72(9)
N5 Pd2 Cl2 179.30(8)
N6 Pd2 Cl2 99.46(8)
O3 Pd2 Cl2 98.76(6)

loop_
_geom_bond_atom_site_label_1
_geom_bond_atom_site_label_2
_geom_bond_distance
C1 C2 1.354(5)
C1 O2 1.372(4)
C1 H1 0.93
C2 C3 1.465(5)
C2 H2 0.93
C3 C4 1.416(4)
C3 H3 0.93
C4 O2 1.380(4)
C4 C5 1.453(4)
C5 O1 1.303(4)
C5 N1 1.338(4)
C6 N3 1.341(4)
C6 C7 1.383(5)
C6 H6 0.93
C7 C8 1.379(5)
C7 H7 0.93
C8 C9 1.378(5)
C8 H8 0.93
C9 C10 1.385(5)
C9 H9 0.93
C10 N3 1.366(4)
C10 C11 1.482(4)
C11 N2 1.304(4)
C11 C12 1.485(4)
C12 C13 1.385(5)
C12 C17 1.401(5)
C13 C14 1.383(5)
C13 H13 0.93
C14 C15 1.396(5)
C14 H14 0.93
C15 C16 1.375(5)
C15 H15 0.93
C16 C17 1.398(5)
C16 H16 0.93
C17 H17 0.93
C18 O4 1.337(5)
C18 C19 1.342(6)
C18 H18 0.93
C19 C20 1.432(5)
C19 H19 0.93
C20 C21 1.360(4)
C20 H20 0.93
C21 O4 1.402(4)
C21 C22 1.454(4)
C22 O3 1.289(4)
C22 N4 1.333(4)
C23 N6 1.334(4)
C23 C24 1.384(5)
C23 H23 0.93
C24 C25 1.383(5)
C24 H24 0.93
C25 C26 1.388(5)
C25 H25 0.93
C26 C27 1.387(5)
C26 H26 0.93
C27 N6 1.373(4)
C27 C28 1.479(4)
C28 N5 1.291(4)
C28 C29 1.480(4)
C29 C30 1.402(5)
C29 C34 1.412(5)
C30 C31 1.389(4)
C30 H30 0.93
C31 C32 1.384(5)
C31 H31 0.93
C32 C33 1.384(5)
C32 H32 0.93
C33 C34 1.386(5)
C33 H33 0.93
C34 H34 0.93
N1 N2 1.373(4)
N2 Pd1 1.926(2)
N3 Pd1 2.005(3)
N4 N5 1.375(4)
N5 Pd2 1.932(2)
N6 Pd2 2.000(3)
O1 Pd1 2.029(2)
O3 Pd2 2.035(2)
Cl1 Pd1 2.3023(8)
Cl2 Pd2 2.3064(8)
